data_7064123
loop_
_publ_author_name
'Panda, Pradeepta'
'Shanmugapriya, V.'

_publ_section_title
;
 Single-step nitration of N,N&#x2032;-Bispyrrolylmethane: Polynitro
 Derivatives as Insensitive Energetic Materials
;
_journal_name_full 'New Journal of Chemistry'
_journal_paper_doi 10.1039/D5NJ03844H
_journal_year 2025
_chemical_formula_moiety 'C9 H8 N4 O4'
_chemical_formula_sum 'C9 H8 N4 O4'
_chemical_formula_weight 236.19
_space_group_crystal_system monoclinic
_space_group_IT_number 14
_space_group_name_Hall '-P 2ybc'
_space_group_name_H-M_alt 'P 1 21/c 1'
_atom_sites_solution_hydrogens geom
_audit_creation_date 2025-07-05
_audit_creation_method
;
Olex2 1.3-ac4
(compiled 2018.12.18 svn.r3554 for Rigaku Oxford Diffraction, GUI svn.r1)
;
_audit_update_record
;
2025-07-29 deposited with the CCDC.	2025-11-14 downloaded from the CCDC.
;
_cell_angle_alpha 90
_cell_angle_beta 105.237(2)
_cell_angle_gamma 90
_cell_formula_units_Z 4
_cell_length_a 12.3802(6)
_cell_length_b 8.4707(4)
_cell_length_c 10.1162(5)
_cell_measurement_reflns_used 9946
_cell_measurement_temperature 293(2)
_cell_measurement_theta_max 27.86
_cell_measurement_theta_min 2.95
_cell_volume 1023.58(9)
_computing_cell_refinement 'SAINT V8.40B (?, 2016)'
_computing_data_reduction 'SAINT V8.40B (?, 2016)'
_computing_molecular_graphics 'Olex2 (Dolomanov et al., 2009)'
_computing_publication_material 'Olex2 (Dolomanov et al., 2009)'
_computing_structure_refinement 'ShelXL (Sheldrick, 2015)'
_computing_structure_solution 'SHELXT 2018/2 (Sheldrick, 2018)'
_diffrn_ambient_temperature 293(2)
_diffrn_measured_fraction_theta_full 0.999
_diffrn_measured_fraction_theta_max 0.998
_diffrn_measurement_device_type 'Bruker APEX-II CCD'
_diffrn_measurement_method '\f and \w scans'
_diffrn_radiation_type MoK\a
_diffrn_radiation_wavelength 0.71073
_diffrn_reflns_av_R_equivalents 0.0604
_diffrn_reflns_av_unetI/netI 0.0336
_diffrn_reflns_Laue_measured_fraction_full 0.999
_diffrn_reflns_Laue_measured_fraction_max 0.998
_diffrn_reflns_limit_h_max 16
_diffrn_reflns_limit_h_min -16
_diffrn_reflns_limit_k_max 11
_diffrn_reflns_limit_k_min -9
_diffrn_reflns_limit_l_max 11
_diffrn_reflns_limit_l_min -13
_diffrn_reflns_number 17895
_diffrn_reflns_point_group_measured_fraction_full 0.999
_diffrn_reflns_point_group_measured_fraction_max 0.998
_diffrn_reflns_theta_full 25.242
_diffrn_reflns_theta_max 27.869
_diffrn_reflns_theta_min 1.705
_diffrn_standards_number 0
_exptl_absorpt_coefficient_mu 0.124
_exptl_absorpt_correction_T_max 0.7456
_exptl_absorpt_correction_T_min 0.6786
_exptl_absorpt_correction_type none
_exptl_absorpt_process_details
;
SADABS-2016/2 (Bruker,2016/2) was used for absorption correction.
wR2(int) was 0.1624 before and 0.0921 after correction.
The Ratio of minimum to maximum transmission is 0.9101.
The \l/2 correction factor is Not present.
;
_exptl_crystal_colour 'dull light colourless'
_exptl_crystal_colour_lustre dull
_exptl_crystal_colour_modifier light
_exptl_crystal_colour_primary colourless
_exptl_crystal_density_diffrn 1.533
_exptl_crystal_description plate
_exptl_crystal_F_000 488
_exptl_crystal_size_max 0.2
_exptl_crystal_size_mid 0.1
_exptl_crystal_size_min 0.05
_refine_diff_density_max 0.505
_refine_diff_density_min -0.641
_refine_diff_density_rms 0.158
_refine_ls_extinction_method none
_refine_ls_goodness_of_fit_ref 1.055
_refine_ls_hydrogen_treatment constr
_refine_ls_matrix_type full
_refine_ls_number_parameters 154
_refine_ls_number_reflns 2436
_refine_ls_number_restraints 0
_refine_ls_restrained_S_all 1.055
_refine_ls_R_factor_all 0.0921
_refine_ls_R_factor_gt 0.0633
_refine_ls_shift/su_max 0.000
_refine_ls_shift/su_mean 0.000
_refine_ls_structure_factor_coef Fsqd
_refine_ls_weighting_details 'w=1/[\s^2^(Fo^2^)+(0.1341P)^2^+0.1687P] where P=(Fo^2^+2Fc^2^)/3'
_refine_ls_weighting_scheme calc
_refine_ls_wR_factor_gt 0.1683
_refine_ls_wR_factor_ref 0.1992
_reflns_Friedel_coverage 0.000
_reflns_number_gt 1935
_reflns_number_total 2436
_reflns_threshold_expression 'I > 2\s(I)'
_cod_data_source_file d5nj03844h3.cif
_cod_data_source_block VSP-C8
_cod_database_code 7064123
_shelx_shelxl_version_number 2018/3
_shelx_space_group_comment
;
The symmetry employed for this shelxl refinement is uniquely defined
by the following loop, which should always be used as a source of
symmetry information in preference to the above space-group names.
They are only intended as comments.
;
_olex2_refinement_description
;
1. Fixed Uiso
 At 1.2 times of:
  All C(H) groups, All C(H,H) groups
2.a Secondary CH2 refined with riding coordinates:
 C00E(H00D,H00E)
2.b Aromatic/amide H refined with riding coordinates:
 C008(H008), C00A(H00A), C00B(H00B), C00C(H00C), C00F(H00F), C00H(H00H)
;
_olex2_exptl_crystal_mounting_method MULTI-scan
_olex2_submission_special_instructions 'No special instructions were received'

loop_
_space_group_symop_operation_xyz
'x, y, z'
'-x, y+1/2, -z+1/2'
'-x, -y, -z'
'x, -y-1/2, z-1/2'

loop_
_atom_site_label
_atom_site_type_symbol
_atom_site_fract_x
_atom_site_fract_y
_atom_site_fract_z
_atom_site_U_iso_or_equiv
_atom_site_adp_type
_atom_site_occupancy
_atom_site_site_symmetry_order
_atom_site_calc_flag
_atom_site_refinement_flags_posn
_atom_site_refinement_flags_adp
_atom_site_refinement_flags_occupancy
_atom_site_disorder_assembly
_atom_site_disorder_group
N001 N 0.76359(11) 0.58133(18) 0.57836(13) 0.0348(4) Uani 1 1 d . . . . .
N002 N 0.75273(12) 0.57796(18) 0.81348(13) 0.0362(4) Uani 1 1 d . . . . .
O003 O 0.60374(16) 0.2827(2) 1.08297(15) 0.0649(5) Uani 1 1 d . . . . .
O004 O 0.49321(13) 0.3241(3) 0.88223(19) 0.0702(6) Uani 1 1 d . . . . .
N005 N 0.58306(14) 0.3432(2) 0.96870(16) 0.0447(4) Uani 1 1 d . . . . .
O006 O 0.99534(15) 0.3358(3) 0.5849(2) 0.0767(6) Uani 1 1 d . . . . .
N007 N 0.93920(14) 0.4310(3) 0.63029(18) 0.0534(5) Uani 1 1 d . . . . .
C008 C 0.67196(15) 0.5923(2) 0.46923(17) 0.0405(4) Uani 1 1 d . . . . .
H008 H 0.610781 0.657862 0.464289 0.049 Uiso 1 1 calc R . . . .
O009 O 0.97173(16) 0.4912(4) 0.74291(19) 0.0981(9) Uani 1 1 d . . . . .
C00A C 0.82572(16) 0.5570(2) 0.94132(17) 0.0428(4) Uani 1 1 d . . . . .
H00A H 0.898285 0.596330 0.969679 0.051 Uiso 1 1 calc R . . . .
C00B C 0.65481(14) 0.5054(2) 0.80830(16) 0.0372(4) Uani 1 1 d . . . . .
H00B H 0.591795 0.502603 0.734088 0.045 Uiso 1 1 calc R . . . .
C00C C 0.68384(17) 0.4920(3) 0.36816(17) 0.0464(5) Uani 1 1 d . . . . .
H00C H 0.632596 0.477199 0.283593 0.056 Uiso 1 1 calc R . . . .
C00D C 0.66632(14) 0.4364(2) 0.93397(16) 0.0363(4) Uani 1 1 d . . . . .
C00E C 0.77493(15) 0.6730(2) 0.70334(16) 0.0398(4) Uani 1 1 d . . . . .
H00D H 0.850212 0.715485 0.732758 0.048 Uiso 1 1 calc R . . . .
H00E H 0.723106 0.761119 0.684259 0.048 Uiso 1 1 calc R . . . .
C00F C 0.78682(18) 0.4160(2) 0.41490(19) 0.0450(5) Uani 1 1 d . . . . .
H00F H 0.817464 0.341590 0.367638 0.054 Uiso 1 1 calc R . . . .
C00G C 0.83384(14) 0.4724(2) 0.54403(16) 0.0378(4) Uani 1 1 d . . . . .
C00H C 0.77376(16) 0.4693(2) 1.01863(17) 0.0432(4) Uani 1 1 d . . . . .
H00H H 0.803086 0.437513 1.108948 0.052 Uiso 1 1 calc R . . . .

loop_
_atom_site_aniso_label
_atom_site_aniso_U_11
_atom_site_aniso_U_22
_atom_site_aniso_U_33
_atom_site_aniso_U_23
_atom_site_aniso_U_13
_atom_site_aniso_U_12
N001 0.0306(7) 0.0410(8) 0.0331(6) 0.0009(5) 0.0091(5) 0.0019(6)
N002 0.0361(7) 0.0401(8) 0.0330(7) -0.0039(5) 0.0099(5) -0.0044(6)
O003 0.0877(12) 0.0658(11) 0.0467(8) 0.0085(7) 0.0273(7) -0.0152(9)
O004 0.0422(8) 0.0879(14) 0.0781(11) 0.0226(9) 0.0112(7) -0.0167(8)
N005 0.0469(9) 0.0447(9) 0.0468(8) 0.0008(6) 0.0203(6) -0.0033(7)
O006 0.0569(10) 0.0807(14) 0.0946(13) 0.0128(10) 0.0236(9) 0.0338(9)
N007 0.0360(8) 0.0734(13) 0.0513(9) 0.0129(8) 0.0125(7) 0.0137(8)
C008 0.0360(8) 0.0463(11) 0.0380(8) 0.0089(6) 0.0076(6) 0.0040(7)
O009 0.0526(11) 0.175(3) 0.0551(10) -0.0183(12) -0.0073(8) 0.0343(13)
C00A 0.0398(9) 0.0478(11) 0.0372(8) -0.0053(7) 0.0037(7) -0.0068(7)
C00B 0.0342(8) 0.0418(10) 0.0351(8) -0.0008(6) 0.0080(6) -0.0045(7)
C00C 0.0496(10) 0.0550(12) 0.0318(8) 0.0036(7) 0.0056(7) -0.0033(8)
C00D 0.0382(8) 0.0364(9) 0.0361(8) -0.0020(6) 0.0129(6) 0.0005(7)
C00E 0.0456(9) 0.0393(10) 0.0369(8) -0.0031(6) 0.0150(6) -0.0068(7)
C00F 0.0548(11) 0.0444(11) 0.0402(8) 0.0006(7) 0.0200(7) 0.0024(8)
C00G 0.0346(8) 0.0428(10) 0.0378(8) 0.0069(6) 0.0129(6) 0.0052(7)
C00H 0.0496(10) 0.0449(10) 0.0317(8) -0.0023(6) 0.0048(7) -0.0039(8)

loop_
_atom_type_symbol
_atom_type_description
_atom_type_scat_dispersion_real
_atom_type_scat_dispersion_imag
_atom_type_scat_source
C C 0.0033 0.0016 'International Tables Vol C Tables 4.2.6.8 and 6.1.1.4'
H H 0.0000 0.0000 'International Tables Vol C Tables 4.2.6.8 and 6.1.1.4'
N N 0.0061 0.0033 'International Tables Vol C Tables 4.2.6.8 and 6.1.1.4'
O O 0.0106 0.0060 'International Tables Vol C Tables 4.2.6.8 and 6.1.1.4'

loop_
_geom_angle_atom_site_label_1
_geom_angle_atom_site_label_2
_geom_angle_atom_site_label_3
_geom_angle
_geom_angle_site_symmetry_1
_geom_angle_site_symmetry_3
_geom_angle_publ_flag
C008 N001 C00E 122.41(15) . . ?
C008 N001 C00G 106.77(14) . . ?
C00G N001 C00E 130.81(14) . . ?
C00A N002 C00E 125.34(15) . . ?
C00B N002 C00A 109.77(15) . . ?
C00B N002 C00E 124.77(14) . . ?
O003 N005 O004 122.65(18) . . ?
O003 N005 C00D 118.78(17) . . ?
O004 N005 C00D 118.56(16) . . ?
O006 N007 C00G 116.98(19) . . ?
O009 N007 O006 122.98(19) . . ?
O009 N007 C00G 120.03(19) . . ?
N001 C008 C00C 109.49(16) . . ?
C00H C00A N002 108.51(16) . . ?
N002 C00B C00D 106.55(14) . . ?
C008 C00C C00F 107.57(16) . . ?
C00B C00D N005 124.26(16) . . ?
C00B C00D C00H 109.32(16) . . ?
C00H C00D N005 126.39(16) . . ?
N002 C00E N001 111.95(14) . . ?
C00G C00F C00C 106.47(17) . . ?
N001 C00G N007 123.70(16) . . ?
C00F C00G N001 109.70(15) . . ?
C00F C00G N007 126.58(18) . . ?
C00A C00H C00D 105.85(15) . . ?

loop_
_geom_bond_atom_site_label_1
_geom_bond_atom_site_label_2
_geom_bond_distance
_geom_bond_site_symmetry_2
_geom_bond_publ_flag
N001 C008 1.362(2) . ?
N001 C00E 1.459(2) . ?
N001 C00G 1.374(2) . ?
N002 C00A 1.381(2) . ?
N002 C00B 1.348(2) . ?
N002 C00E 1.458(2) . ?
O003 N005 1.228(2) . ?
O004 N005 1.232(2) . ?
N005 C00D 1.414(2) . ?
O006 N007 1.230(3) . ?
N007 O009 1.216(3) . ?
N007 C00G 1.410(2) . ?
C008 C00C 1.366(3) . ?
C00A C00H 1.357(3) . ?
C00B C00D 1.372(2) . ?
C00C C00F 1.395(3) . ?
C00D C00H 1.408(2) . ?
C00F C00G 1.369(3) . ?
